data_7720388
loop_
_publ_author_name
'Doliner, Tobias A.'
'Hartmann, Peter E.'
'Oberwinkler, Gernot'
'Belaj, Ferdinand'
'Dup&#xe9;, Antoine'
'Boese, A. Daniel'
'Schachner, J&#xf6;rg A'

_publ_section_title
;
 A di-nuclear &#x3bc;-oxido rhenium(VI) complex: from deep purple to
 catalytic applications.
;
_journal_issue 11
_journal_name_full 'Dalton transactions (Cambridge, England : 2003)'
_journal_page_first 4547
_journal_page_last 4559
_journal_paper_doi 10.1039/d6dt00039h
_journal_volume 55
_journal_year 2026
_chemical_compound_source 'synthetical product'
_chemical_formula_moiety 'C19 H28 Cl2 N O4 Re'
_chemical_formula_sum 'C19 H28 Cl2 N O4 Re'
_chemical_formula_weight 591.52
_chemical_name_common
'[2,4-di(tert-butyl)-6-(4,4-dimethyl-4,5-dihydro-1,3-oxazol-2-yl)pheno-lato-N,O]-dichloro-dioxo-rhenium(VII)'
_chemical_name_systematic
'[2,4-di(tert-butyl)-6-(4,4-dimethyl-4,5-dihydro-1,3-oxazol-2-yl)pheno-lato-N,O]-dichloro-dioxo-rhenium(VII)'
_space_group_crystal_system monoclinic
_space_group_IT_number 14
_space_group_name_Hall '-P 2yn'
_space_group_name_H-M_alt 'P 1 21/n 1'
_atom_sites_solution_hydrogens geom
_atom_sites_solution_primary direct
_atom_sites_solution_secondary difmap
_audit_creation_method 'manual edited SHELXL-2014/6.cif file'
_audit_update_record
;
2019-05-03 deposited with the CCDC.	2026-02-11 downloaded from the CCDC.
;
_cell_angle_alpha 90
_cell_angle_beta 103.208(7)
_cell_angle_gamma 90
_cell_formula_units_Z 4
_cell_length_a 12.1609(14)
_cell_length_b 9.9571(13)
_cell_length_c 18.691(2)
_cell_measurement_reflns_used 4655
_cell_measurement_temperature 100(2)
_cell_measurement_theta_max 29.88
_cell_measurement_theta_min 2.33
_cell_volume 2203.4(5)
_computing_cell_refinement 'Bruker SAINT'
_computing_data_collection 'Bruker APEX2'
_computing_data_reduction 'Bruker SAINT'
_computing_molecular_graphics 'modified ORTEP (Johnson, 1965)'
_computing_publication_material 'SHELXL-2014/6 (Sheldrick, 2015)'
_computing_structure_refinement 'SHELXL-2014/6 (Sheldrick, 2015)'
_computing_structure_solution 'SHELXS-97 (Sheldrick, 2008)'
_diffrn_ambient_temperature 100(2)
_diffrn_measured_fraction_theta_full 1.000
_diffrn_measured_fraction_theta_max 1.000
_diffrn_measurement_device_type 'Bruker APEX-II CCD'
_diffrn_measurement_method '\f and \w scans'
_diffrn_radiation_monochromator 'multilayer monochromator'
_diffrn_radiation_source 'Incoatec microfocus sealed tube'
_diffrn_radiation_type MoK\a
_diffrn_radiation_wavelength 0.71073
_diffrn_reflns_av_R_equivalents 0.0587
_diffrn_reflns_av_unetI/netI 0.0608
_diffrn_reflns_Laue_measured_fraction_full 1.000
_diffrn_reflns_Laue_measured_fraction_max 1.000
_diffrn_reflns_limit_h_max 17
_diffrn_reflns_limit_h_min -17
_diffrn_reflns_limit_k_max 11
_diffrn_reflns_limit_k_min -14
_diffrn_reflns_limit_l_max 26
_diffrn_reflns_limit_l_min -26
_diffrn_reflns_number 23806
_diffrn_reflns_point_group_measured_fraction_full 1.000
_diffrn_reflns_point_group_measured_fraction_max 1.000
_diffrn_reflns_theta_full 30.00
_diffrn_reflns_theta_max 30.00
_diffrn_reflns_theta_min 1.72
_exptl_absorpt_coefficient_mu 5.780
_exptl_absorpt_correction_T_max 1.000
_exptl_absorpt_correction_T_min 0.708
_exptl_absorpt_correction_type multi-scan
_exptl_absorpt_process_details 'Bruker (2001). SADABS. Bruker AXS Inc., Madison, Wisconsin, USA.'
_exptl_crystal_colour orange
_exptl_crystal_density_diffrn 1.783
_exptl_crystal_description needle
_exptl_crystal_F_000 1160
_exptl_crystal_size_max 0.290
_exptl_crystal_size_mid 0.060
_exptl_crystal_size_min 0.020
_refine_diff_density_max 1.581
_refine_diff_density_min -1.517
_refine_diff_density_rms 0.224
_refine_ls_extinction_method none
_refine_ls_goodness_of_fit_ref 1.011
_refine_ls_hydrogen_treatment refU
_refine_ls_matrix_type full
_refine_ls_number_parameters 263
_refine_ls_number_reflns 6410
_refine_ls_number_restraints 0
_refine_ls_restrained_S_all 1.011
_refine_ls_R_factor_all 0.0534
_refine_ls_R_factor_gt 0.0446
_refine_ls_shift/su_max 0.001
_refine_ls_shift/su_mean 0.000
_refine_ls_structure_factor_coef Fsqd
_refine_ls_weighting_details 'w=1/[\s^2^(Fo^2^)+(0.0688P)^2^] where P=(Fo^2^+2Fc^2^)/3'
_refine_ls_weighting_scheme calc
_refine_ls_wR_factor_gt 0.1151
_refine_ls_wR_factor_ref 0.1187
_reflns_Friedel_coverage 0.000
_reflns_number_gt 5402
_reflns_number_total 6410
_reflns_threshold_expression 'I > 2\s(I)'
_cod_data_source_file d6dt00039h2.cif
_cod_data_source_block JSGO10B
_cod_depositor_comments 'Adding full bibliography for 7720387--7720392.cif.'
_cod_original_sg_symbol_H-M 'P 21/n'
_cod_database_code 7720388
_shelx_space_group_comment
;
The symmetry employed for this shelxl refinement is uniquely defined
by the following loop, which should always be used as a source of
symmetry information in preference to the above space-group names.
They are only intended as comments.
;
_shelx_estimated_absorpt_t_min 0.285
_shelx_estimated_absorpt_t_max 0.893
_shelxl_version_number 2014/6

loop_
_space_group_symop_operation_xyz
'x, y, z'
'-x+1/2, y+1/2, -z+1/2'
'-x, -y, -z'
'x-1/2, -y-1/2, z-1/2'

loop_
_atom_site_label
_atom_site_type_symbol
_atom_site_fract_x
_atom_site_fract_y
_atom_site_fract_z
_atom_site_U_iso_or_equiv
_atom_site_adp_type
_atom_site_occupancy
_atom_site_site_symmetry_order
_atom_site_calc_flag
_atom_site_refinement_flags_posn
_atom_site_refinement_flags_adp
_atom_site_refinement_flags_occupancy
_atom_site_disorder_assembly
_atom_site_disorder_group
Re1 Re 0.73992(2) 0.27344(2) 0.56121(2) 0.01493(7) Uani 1 1 d . . . . .
O1 O 0.8443(4) 0.2969(4) 0.6389(2) 0.0259(9) Uani 1 1 d . . . . .
O2 O 0.7979(3) 0.3239(4) 0.4901(2) 0.0265(9) Uani 1 1 d . . . . .
Cl1 Cl 0.78240(12) 0.04717(13) 0.55139(8) 0.0249(3) Uani 1 1 d . . . . .
Cl2 Cl 0.65607(12) 0.48783(12) 0.55962(8) 0.0254(3) Uani 1 1 d . . . . .
O11 O 0.4006(3) 0.1954(4) 0.4219(2) 0.0202(8) Uani 1 1 d . . . . .
C12 C 0.4822(5) 0.2171(5) 0.4815(3) 0.0170(10) Uani 1 1 d . . . . .
N13 N 0.5855(4) 0.2271(4) 0.4738(3) 0.0171(9) Uani 1 1 d . . . . .
C14 C 0.5770(5) 0.2245(5) 0.3907(3) 0.0170(10) Uani 1 1 d . . . . .
C15 C 0.4607(5) 0.1653(5) 0.3637(3) 0.0229(11) Uani 1 1 d . . . . .
H151 H 0.4219 0.2071 0.3166 0.031(13) Uiso 1 1 calc R U . . .
H152 H 0.4652 0.0672 0.3564 0.031(13) Uiso 1 1 calc R U . . .
C16 C 0.6673(6) 0.1337(6) 0.3700(3) 0.0298(13) Uani 1 1 d . . . . .
H161 H 0.6626 0.0437 0.3903 0.048(13) Uiso 1 1 calc R U . . .
H162 H 0.7424 0.1715 0.3902 0.048(13) Uiso 1 1 calc R U . . .
H163 H 0.6543 0.1281 0.3164 0.048(13) Uiso 1 1 calc R U . . .
C17 C 0.5837(5) 0.3683(6) 0.3638(3) 0.0237(11) Uani 1 1 d . . . . .
H171 H 0.6565 0.4078 0.3882 0.031(11) Uiso 1 1 calc R U . . .
H172 H 0.5223 0.4215 0.3754 0.031(11) Uiso 1 1 calc R U . . .
H173 H 0.5768 0.3680 0.3105 0.031(11) Uiso 1 1 calc R U . . .
O21 O 0.6317(3) 0.2261(3) 0.6194(2) 0.0191(8) Uani 1 1 d . . . . .
C21 C 0.5248(4) 0.2372(5) 0.6188(3) 0.0144(9) Uani 1 1 d . . . . .
C22 C 0.4863(5) 0.2535(4) 0.6845(3) 0.0158(10) Uani 1 1 d . . . . .
C23 C 0.3711(5) 0.2627(5) 0.6776(3) 0.0158(9) Uani 1 1 d . . . . .
H23 H 0.3449 0.2716 0.7216 0.022(12) Uiso 1 1 calc R U . . .
C24 C 0.2876(4) 0.2601(4) 0.6094(3) 0.0126(9) Uani 1 1 d . . . . .
C25 C 0.3281(5) 0.2431(5) 0.5442(3) 0.0147(9) Uani 1 1 d . . . . .
H25 H 0.2768 0.2400 0.4975 0.022(12) Uiso 1 1 calc R U . . .
C26 C 0.4425(5) 0.2312(5) 0.5498(3) 0.0177(10) Uani 1 1 d . . . . .
C220 C 0.5697(5) 0.2593(5) 0.7600(3) 0.0160(10) Uani 1 1 d . . . . .
C221 C 0.5088(6) 0.2771(6) 0.8231(3) 0.0283(13) Uani 1 1 d . . . . .
H221 H 0.4726 0.3656 0.8193 0.045(14) Uiso 1 1 calc R U . . .
H222 H 0.5637 0.2700 0.8703 0.045(14) Uiso 1 1 calc R U . . .
H223 H 0.4512 0.2071 0.8200 0.045(14) Uiso 1 1 calc R U . . .
C222 C 0.6386(6) 0.1280(6) 0.7743(3) 0.0278(13) Uani 1 1 d . . . . .
H224 H 0.6882 0.1308 0.8236 0.034(11) Uiso 1 1 calc R U . . .
H225 H 0.6843 0.1183 0.7377 0.034(11) Uiso 1 1 calc R U . . .
H226 H 0.5869 0.0514 0.7708 0.034(11) Uiso 1 1 calc R U . . .
C223 C 0.6491(5) 0.3815(6) 0.7615(3) 0.0259(12) Uani 1 1 d . . . . .
H227 H 0.6039 0.4631 0.7483 0.042(12) Uiso 1 1 calc R U . . .
H228 H 0.6963 0.3673 0.7261 0.042(12) Uiso 1 1 calc R U . . .
H229 H 0.6974 0.3915 0.8109 0.042(12) Uiso 1 1 calc R U . . .
C240 C 0.1601(5) 0.2748(5) 0.6095(3) 0.0195(10) Uani 1 1 d . . . . .
C241 C 0.0870(6) 0.2706(7) 0.5312(4) 0.0330(14) Uani 1 1 d . . . . .
H241 H 0.1048 0.1895 0.5063 0.038(13) Uiso 1 1 calc R U . . .
H242 H 0.1023 0.3501 0.5042 0.038(13) Uiso 1 1 calc R U . . .
H243 H 0.0070 0.2694 0.5329 0.038(13) Uiso 1 1 calc R U . . .
C242 C 0.1260(5) 0.1556(6) 0.6520(4) 0.0301(13) Uani 1 1 d . . . . .
H244 H 0.0441 0.1565 0.6472 0.046(13) Uiso 1 1 calc R U . . .
H245 H 0.1643 0.1628 0.7041 0.046(13) Uiso 1 1 calc R U . . .
H246 H 0.1480 0.0714 0.6320 0.046(13) Uiso 1 1 calc R U . . .
C243 C 0.1386(5) 0.4098(6) 0.6431(3) 0.0269(12) Uani 1 1 d . . . . .
H247 H 0.1627 0.4829 0.6150 0.049(14) Uiso 1 1 calc R U . . .
H248 H 0.1816 0.4139 0.6942 0.049(14) Uiso 1 1 calc R U . . .
H249 H 0.0579 0.4191 0.6415 0.049(14) Uiso 1 1 calc R U . . .

loop_
_atom_site_aniso_label
_atom_site_aniso_U_11
_atom_site_aniso_U_22
_atom_site_aniso_U_33
_atom_site_aniso_U_23
_atom_site_aniso_U_13
_atom_site_aniso_U_12
Re1 0.01071(10) 0.01419(11) 0.01847(11) 0.00162(7) 0.00037(8) 0.00062(6)
O1 0.022(2) 0.028(2) 0.027(2) -0.0149(16) 0.0024(17) 0.0040(16)
O2 0.022(2) 0.0234(19) 0.033(2) 0.0099(17) 0.0033(17) 0.0013(17)
Cl1 0.0286(7) 0.0157(5) 0.0303(7) 0.0049(5) 0.0063(6) 0.0081(5)
Cl2 0.0274(7) 0.0130(5) 0.0329(7) -0.0016(5) 0.0007(6) 0.0032(5)
O11 0.0184(19) 0.0289(19) 0.0122(16) -0.0026(14) 0.0009(14) -0.0030(15)
C12 0.026(3) 0.011(2) 0.016(2) -0.0035(16) 0.009(2) -0.0040(18)
N13 0.018(2) 0.017(2) 0.019(2) 0.0020(15) 0.0080(18) 0.0014(16)
C14 0.021(3) 0.018(2) 0.010(2) 0.0019(17) 0.0003(19) 0.0020(19)
C15 0.035(3) 0.016(2) 0.020(2) -0.0088(19) 0.010(2) -0.007(2)
C16 0.034(3) 0.035(3) 0.023(3) -0.012(2) 0.012(3) 0.005(3)
C17 0.018(3) 0.028(3) 0.024(3) 0.010(2) 0.004(2) 0.002(2)
O21 0.019(2) 0.0185(18) 0.0208(19) -0.0015(13) 0.0071(16) -0.0051(14)
C21 0.011(2) 0.012(2) 0.019(2) -0.0035(17) 0.0007(18) 0.0003(17)
C22 0.020(3) 0.012(2) 0.015(2) 0.0036(18) 0.0030(19) -0.0017(18)
C23 0.020(3) 0.011(2) 0.017(2) 0.0021(17) 0.004(2) 0.0013(18)
C24 0.015(2) 0.0069(18) 0.017(2) -0.0043(16) 0.0068(18) -0.0030(16)
C25 0.021(3) 0.0097(19) 0.015(2) 0.0008(16) 0.0060(19) 0.0030(17)
C26 0.026(3) 0.013(2) 0.014(2) -0.0029(17) 0.005(2) -0.0053(19)
C220 0.019(3) 0.009(2) 0.019(2) -0.0028(17) 0.003(2) 0.0010(18)
C221 0.029(3) 0.037(3) 0.018(3) -0.010(2) 0.005(2) -0.009(2)
C222 0.037(3) 0.021(3) 0.020(3) 0.006(2) -0.004(2) 0.005(2)
C223 0.031(3) 0.022(3) 0.023(3) -0.005(2) 0.001(2) -0.005(2)
C240 0.013(2) 0.023(3) 0.022(3) -0.0018(19) 0.004(2) 0.0001(19)
C241 0.018(3) 0.051(4) 0.028(3) 0.001(3) 0.003(3) 0.005(3)
C242 0.025(3) 0.025(3) 0.045(4) 0.007(2) 0.018(3) -0.004(2)
C243 0.026(3) 0.022(3) 0.036(3) 0.007(2) 0.013(3) 0.009(2)

loop_
_atom_type_symbol
_atom_type_description
_atom_type_scat_dispersion_real
_atom_type_scat_dispersion_imag
_atom_type_scat_source
C C 0.0033 0.0016 'International Tables Vol C Tables 4.2.6.8 and 6.1.1.4'
H H 0.0000 0.0000 'International Tables Vol C Tables 4.2.6.8 and 6.1.1.4'
Cl Cl 0.1484 0.1585 'International Tables Vol C Tables 4.2.6.8 and 6.1.1.4'
N N 0.0061 0.0033 'International Tables Vol C Tables 4.2.6.8 and 6.1.1.4'
O O 0.0106 0.0060 'International Tables Vol C Tables 4.2.6.8 and 6.1.1.4'
Re Re -1.0185 7.2310 'International Tables Vol C Tables 4.2.6.8 and 6.1.1.4'

loop_
_geom_angle_atom_site_label_1
_geom_angle_atom_site_label_2
_geom_angle_atom_site_label_3
_geom_angle
_geom_angle_site_symmetry_1
_geom_angle_site_symmetry_3
_geom_angle_publ_flag
O1 Re1 O2 105.1(2) . . yes
O1 Re1 O21 91.38(19) . . ?
O1 Re1 N13 169.48(19) . . yes
O2 Re1 N13 85.40(18) . . ?
O2 Re1 O21 162.44(18) . . yes
O21 Re1 N13 78.25(16) . . ?
O1 Re1 Cl1 93.68(13) . . ?
O2 Re1 Cl1 94.85(14) . . ?
O21 Re1 Cl1 90.00(11) . . ?
N13 Re1 Cl1 84.67(11) . . ?
O1 Re1 Cl2 96.98(13) . . ?
O2 Re1 Cl2 88.75(14) . . ?
O21 Re1 Cl2 83.17(11) . . ?
N13 Re1 Cl2 83.65(11) . . ?
Cl1 Re1 Cl2 167.46(5) . . yes
C12 O11 C15 104.4(4) . . ?
N13 C12 O11 118.5(5) . . ?
N13 C12 C26 127.2(5) . . ?
O11 C12 C26 114.3(5) . . ?
C12 N13 C14 105.5(5) . . yes
C12 N13 Re1 127.3(4) . . yes
C14 N13 Re1 126.5(3) . . yes
C15 C14 C17 111.9(4) . . ?
C15 C14 N13 100.8(4) . . ?
C17 C14 N13 108.8(4) . . ?
C15 C14 C16 110.8(4) . . ?
C17 C14 C16 111.9(5) . . ?
N13 C14 C16 112.2(4) . . ?
O11 C15 C14 105.0(4) . . ?
O11 C15 H151 110.7 . . ?
C14 C15 H151 110.7 . . ?
O11 C15 H152 110.7 . . ?
C14 C15 H152 110.7 . . ?
H151 C15 H152 108.8 . . ?
C14 C16 H161 109.5 . . ?
C14 C16 H162 109.5 . . ?
H161 C16 H162 109.5 . . ?
C14 C16 H163 109.5 . . ?
H161 C16 H163 109.5 . . ?
H162 C16 H163 109.5 . . ?
C14 C17 H171 109.5 . . ?
C14 C17 H172 109.5 . . ?
H171 C17 H172 109.5 . . ?
C14 C17 H173 109.5 . . ?
H171 C17 H173 109.5 . . ?
H172 C17 H173 109.5 . . ?
C21 O21 Re1 140.9(4) . . yes
O21 C21 C22 121.9(5) . . ?
O21 C21 C26 119.4(5) . . ?
C22 C21 C26 118.7(5) . . ?
C23 C22 C21 117.1(5) . . ?
C23 C22 C220 121.7(5) . . ?
C21 C22 C220 121.2(5) . . ?
C22 C23 C24 125.3(5) . . ?
C22 C23 H23 117.4 . . ?
C24 C23 H23 117.4 . . ?
C25 C24 C23 116.7(5) . . ?
C25 C24 C240 123.4(5) . . ?
C23 C24 C240 119.9(4) . . ?
C26 C25 C24 119.1(5) . . ?
C26 C25 H25 120.5 . . ?
C24 C25 H25 120.5 . . ?
C25 C26 C21 123.2(5) . . ?
C25 C26 C12 118.0(5) . . ?
C21 C26 C12 118.8(5) . . ?
C22 C220 C221 112.1(5) . . ?
C22 C220 C222 110.2(4) . . ?
C221 C220 C222 107.5(5) . . ?
C22 C220 C223 108.9(4) . . ?
C221 C220 C223 107.6(4) . . ?
C222 C220 C223 110.5(5) . . ?
C220 C221 H221 109.5 . . ?
C220 C221 H222 109.5 . . ?
H221 C221 H222 109.5 . . ?
C220 C221 H223 109.5 . . ?
H221 C221 H223 109.5 . . ?
H222 C221 H223 109.5 . . ?
C220 C222 H224 109.5 . . ?
C220 C222 H225 109.5 . . ?
H224 C222 H225 109.5 . . ?
C220 C222 H226 109.5 . . ?
H224 C222 H226 109.5 . . ?
H225 C222 H226 109.5 . . ?
C220 C223 H227 109.5 . . ?
C220 C223 H228 109.5 . . ?
H227 C223 H228 109.5 . . ?
C220 C223 H229 109.5 . . ?
H227 C223 H229 109.5 . . ?
H228 C223 H229 109.5 . . ?
C241 C240 C243 107.5(5) . . ?
C241 C240 C242 107.9(5) . . ?
C243 C240 C242 112.0(5) . . ?
C241 C240 C24 110.9(5) . . ?
C243 C240 C24 110.2(4) . . ?
C242 C240 C24 108.3(4) . . ?
C240 C241 H241 109.5 . . ?
C240 C241 H242 109.5 . . ?
H241 C241 H242 109.5 . . ?
C240 C241 H243 109.5 . . ?
H241 C241 H243 109.5 . . ?
H242 C241 H243 109.5 . . ?
C240 C242 H244 109.5 . . ?
C240 C242 H245 109.5 . . ?
H244 C242 H245 109.5 . . ?
C240 C242 H246 109.5 . . ?
H244 C242 H246 109.5 . . ?
H245 C242 H246 109.5 . . ?
C240 C243 H247 109.5 . . ?
C240 C243 H248 109.5 . . ?
H247 C243 H248 109.5 . . ?
C240 C243 H249 109.5 . . ?
H247 C243 H249 109.5 . . ?
H248 C243 H249 109.5 . . ?

loop_
_geom_bond_atom_site_label_1
_geom_bond_atom_site_label_2
_geom_bond_distance
_geom_bond_site_symmetry_2
_geom_bond_publ_flag
Re1 O1 1.713(4) . yes
Re1 O2 1.716(4) . yes
Re1 O21 1.947(4) . yes
Re1 N13 2.237(5) . yes
Re1 Cl1 2.3280(13) . yes
Re1 Cl2 2.3631(13) . yes
O11 C12 1.329(7) . ?
O11 C15 1.474(6) . ?
C12 N13 1.300(7) . ?
C12 C26 1.471(7) . ?
N13 C14 1.533(7) . ?
C14 C15 1.509(8) . ?
C14 C17 1.526(7) . ?
C14 C16 1.538(8) . ?
C15 H151 0.99 . ?
C15 H152 0.99 . ?
C16 H161 0.98 . ?
C16 H162 0.98 . ?
C16 H163 0.98 . ?
C17 H171 0.98 . ?
C17 H172 0.98 . ?
C17 H173 0.98 . ?
O21 C21 1.303(6) . ?
C21 C22 1.420(7) . ?
C21 C26 1.443(7) . ?
C22 C23 1.380(8) . ?
C22 C220 1.539(7) . ?
C23 C24 1.438(7) . ?
C23 H23 0.95 . ?
C24 C25 1.426(7) . ?
C24 C240 1.558(8) . ?
C25 C26 1.376(8) . ?
C25 H25 0.95 . ?
C220 C221 1.541(8) . ?
C220 C222 1.544(7) . ?
C220 C223 1.550(7) . ?
C221 H221 0.98 . ?
C221 H222 0.98 . ?
C221 H223 0.98 . ?
C222 H224 0.98 . ?
C222 H225 0.98 . ?
C222 H226 0.98 . ?
C223 H227 0.98 . ?
C223 H228 0.98 . ?
C223 H229 0.98 . ?
C240 C241 1.530(9) . ?
C240 C243 1.531(8) . ?
C240 C242 1.536(8) . ?
C241 H241 0.98 . ?
C241 H242 0.98 . ?
C241 H243 0.98 . ?
C242 H244 0.98 . ?
C242 H245 0.98 . ?
C242 H246 0.98 . ?
C243 H247 0.98 . ?
C243 H248 0.98 . ?
C243 H249 0.98 . ?

loop_
_geom_torsion_atom_site_label_1
_geom_torsion_atom_site_label_2
_geom_torsion_atom_site_label_3
_geom_torsion_atom_site_label_4
_geom_torsion
_geom_torsion_site_symmetry_1
_geom_torsion_site_symmetry_2
_geom_torsion_site_symmetry_3
_geom_torsion_site_symmetry_4
_geom_torsion_publ_flag
C15 O11 C12 N13 9.7(6) . . . . ?
C15 O11 C12 C26 -172.0(4) . . . . ?
O11 C12 N13 C14 6.1(6) . . . . ?
C26 C12 N13 C14 -172.0(4) . . . . ?
O11 C12 N13 Re1 176.6(3) . . . . ?
C26 C12 N13 Re1 -1.4(7) . . . . ?
C12 N13 C14 C15 -18.4(5) . . . . ?
Re1 N13 C14 C15 170.9(3) . . . . ?
C12 N13 C14 C17 99.3(5) . . . . ?
Re1 N13 C14 C17 -71.4(5) . . . . ?
C12 N13 C14 C16 -136.3(5) . . . . ?
Re1 N13 C14 C16 53.0(5) . . . . ?
C12 O11 C15 C14 -21.2(5) . . . . ?
C17 C14 C15 O11 -91.9(5) . . . . ?
N13 C14 C15 O11 23.6(5) . . . . ?
C16 C14 C15 O11 142.5(4) . . . . ?
Re1 O21 C21 C22 -146.0(4) . . . . ?
Re1 O21 C21 C26 34.9(7) . . . . ?
O21 C21 C22 C23 -179.3(4) . . . . ?
C26 C21 C22 C23 -0.1(6) . . . . ?
O21 C21 C22 C220 0.3(7) . . . . ?
C26 C21 C22 C220 179.4(4) . . . . ?
C21 C22 C23 C24 -1.4(7) . . . . ?
C220 C22 C23 C24 179.1(4) . . . . ?
C22 C23 C24 C25 1.7(7) . . . . ?
C22 C23 C24 C240 -178.6(4) . . . . ?
C23 C24 C25 C26 -0.4(6) . . . . ?
C240 C24 C25 C26 179.9(4) . . . . ?
C24 C25 C26 C21 -1.0(7) . . . . ?
C24 C25 C26 C12 -178.5(4) . . . . ?
O21 C21 C26 C25 -179.5(4) . . . . ?
C22 C21 C26 C25 1.3(7) . . . . ?
O21 C21 C26 C12 -2.1(7) . . . . ?
C22 C21 C26 C12 178.8(4) . . . . ?
N13 C12 C26 C25 167.6(5) . . . . ?
O11 C12 C26 C25 -10.5(6) . . . . ?
N13 C12 C26 C21 -10.0(7) . . . . ?
O11 C12 C26 C21 171.9(4) . . . . ?
C23 C22 C220 C221 -0.4(6) . . . . ?
C21 C22 C220 C221 -179.9(4) . . . . ?
C23 C22 C220 C222 119.3(5) . . . . ?
C21 C22 C220 C222 -60.2(6) . . . . ?
C23 C22 C220 C223 -119.3(5) . . . . ?
C21 C22 C220 C223 61.1(6) . . . . ?
C25 C24 C240 C241 -0.9(7) . . . . ?
C23 C24 C240 C241 179.4(4) . . . . ?
C25 C24 C240 C243 -119.8(5) . . . . ?
C23 C24 C240 C243 60.6(6) . . . . ?
C25 C24 C240 C242 117.3(5) . . . . ?
C23 C24 C240 C242 -62.3(6) . . . . ?
